data_7053675
loop_
_publ_author_name
'Sun, Mingtai'
'Mu, Ying'
'Wu, Qiaolin'
'Gao, Wei'
'Ye, Ling'

_publ_section_title
;
 Synthesis, structures and ethylene polymerization behavior of
 half-metallocene chromium(iii) catalysts bearing salicylaldiminato
 ligands
;
_journal_issue 12
_journal_name_full 'New Journal of Chemistry'
_journal_page_first 2979
_journal_paper_doi 10.1039/c0nj00439a
_journal_volume 34
_journal_year 2010
_chemical_formula_sum 'C28 H34 Cl3 Cr N2 O3'
_chemical_formula_weight 604.92
_chemical_name_systematic
;
?
;
_space_group_IT_number 14
_symmetry_cell_setting monoclinic
_symmetry_space_group_name_Hall '-P 2ybc'
_symmetry_space_group_name_H-M 'P 1 21/c 1'
_atom_sites_solution_hydrogens geom
_atom_sites_solution_primary direct
_atom_sites_solution_secondary difmap
_audit_creation_method SHELXL-97
_cell_angle_alpha 90.00
_cell_angle_beta 94.29(3)
_cell_angle_gamma 90.00
_cell_formula_units_Z 4
_cell_length_a 9.0986(18)
_cell_length_b 12.398(3)
_cell_length_c 26.249(5)
_cell_measurement_temperature 293(2)
_cell_volume 2952.7(11)
_computing_cell_refinement 'RAPID AUTO'
_computing_data_collection 'RAPID AUTO'
_computing_data_reduction 'RAPID AUTO'
_computing_molecular_graphics 'Bruker SHELXTL'
_computing_publication_material 'Bruker SHELXTL'
_computing_structure_refinement 'SHELXL-97 (Sheldrick, 1997)'
_computing_structure_solution 'SHELXS-97 (Sheldrick, 1990)'
_diffrn_ambient_temperature 293(2)
_diffrn_detector_area_resol_mean '100x100 microns'
_diffrn_measured_fraction_theta_full 0.981
_diffrn_measured_fraction_theta_max 0.981
_diffrn_measurement_device_type 'Rigaku R-AXIS RAPID IP diffractometer'
_diffrn_measurement_method 'Oscillation scans'
_diffrn_radiation_monochromator graphite
_diffrn_radiation_source 'fine-focus sealed tube'
_diffrn_radiation_type MoK\a
_diffrn_radiation_wavelength 0.71073
_diffrn_reflns_av_R_equivalents 0.1961
_diffrn_reflns_av_sigmaI/netI 0.1660
_diffrn_reflns_limit_h_max 10
_diffrn_reflns_limit_h_min -11
_diffrn_reflns_limit_k_max 15
_diffrn_reflns_limit_k_min -16
_diffrn_reflns_limit_l_max 33
_diffrn_reflns_limit_l_min -33
_diffrn_reflns_number 27679
_diffrn_reflns_theta_full 27.48
_diffrn_reflns_theta_max 27.48
_diffrn_reflns_theta_min 3.10
_diffrn_standards_decay_% none
_diffrn_standards_interval_count none
_diffrn_standards_interval_time none
_diffrn_standards_number none
_exptl_absorpt_coefficient_mu 0.690
_exptl_absorpt_correction_T_max 0.9280
_exptl_absorpt_correction_T_min 0.9218
_exptl_absorpt_correction_type none
_exptl_crystal_colour green
_exptl_crystal_density_diffrn 1.361
_exptl_crystal_density_method 'not measured'
_exptl_crystal_description block
_exptl_crystal_F_000 1260
_exptl_crystal_size_max 0.12
_exptl_crystal_size_mid 0.12
_exptl_crystal_size_min 0.11
_refine_diff_density_max 0.474
_refine_diff_density_min -0.605
_refine_diff_density_rms 0.084
_refine_ls_extinction_method none
_refine_ls_goodness_of_fit_ref 1.022
_refine_ls_hydrogen_treatment constr
_refine_ls_matrix_type full
_refine_ls_number_parameters 342
_refine_ls_number_reflns 6634
_refine_ls_number_restraints 0
_refine_ls_restrained_S_all 1.022
_refine_ls_R_factor_all 0.2201
_refine_ls_R_factor_gt 0.1000
_refine_ls_shift/su_max 0.000
_refine_ls_shift/su_mean 0.000
_refine_ls_structure_factor_coef Fsqd
_refine_ls_weighting_details 'calc w=1/[\s^2^(Fo^2^)+(0.1119P)^2^+0.6444P] where P=(Fo^2^+2Fc^2^)/3'
_refine_ls_weighting_scheme calc
_refine_ls_wR_factor_gt 0.2035
_refine_ls_wR_factor_ref 0.2617
_reflns_number_gt 2929
_reflns_number_total 6634
_reflns_threshold_expression >2sigma(I)
_cod_data_source_file c0nj00439a.txt
_cod_data_source_block complex_8
_cod_depositor_comments
;
The following automatic conversions were performed:

'_symmetry_cell_setting' value 'Monoclinic' changed to 'monoclinic'
according to /home/saulius/struct/CIF-dictionaries/cif_core.dic
dictionary named 'cif_core.dic' version 2.4.2 from 2011-04-26.

Automatic conversion script
Id: cif_fix_values 1891 2012-01-12 08:04:46Z andrius 
;
_cod_original_cell_volume 2952.6(10)
_cod_original_sg_symbol_H-M P2(1)/c
_cod_database_code 7053675

loop_
_symmetry_equiv_pos_as_xyz
'x, y, z'
'-x, y+1/2, -z+1/2'
'-x, -y, -z'
'x, -y-1/2, z-1/2'

loop_
_atom_site_label
_atom_site_type_symbol
_atom_site_fract_x
_atom_site_fract_y
_atom_site_fract_z
_atom_site_U_iso_or_equiv
_atom_site_adp_type
_atom_site_occupancy
_atom_site_symmetry_multiplicity
_atom_site_calc_flag
_atom_site_refinement_flags
C1 C 0.3522(8) 0.9788(6) 0.8634(3) 0.0547(18) Uani 1 1 d .
C2 C 0.3995(8) 0.9949(5) 0.8145(2) 0.0504(17) Uani 1 1 d .
C3 C 0.4869(7) 0.9060(5) 0.8026(2) 0.0465(16) Uani 1 1 d .
C4 C 0.4932(7) 0.8363(5) 0.8454(2) 0.0477(16) Uani 1 1 d .
C5 C 0.4101(7) 0.8824(6) 0.8823(2) 0.0503(17) Uani 1 1 d .
C6 C 0.2623(8) 1.0576(7) 0.8923(3) 0.079(3) Uani 1 1 d .
H6A H 0.2196 1.0208 0.9198 0.119 Uiso 1 1 calc R
H6B H 0.1854 1.0874 0.8695 0.119 Uiso 1 1 calc R
H6C H 0.3250 1.1146 0.9059 0.119 Uiso 1 1 calc R
C7 C 0.3750(10) 1.0950(6) 0.7822(3) 0.083(3) Uani 1 1 d .
H7A H 0.4319 1.1534 0.7975 0.125 Uiso 1 1 calc R
H7B H 0.2723 1.1137 0.7802 0.125 Uiso 1 1 calc R
H7C H 0.4051 1.0816 0.7485 0.125 Uiso 1 1 calc R
C8 C 0.5764(8) 0.8903(7) 0.7566(3) 0.070(2) Uani 1 1 d .
H8A H 0.5598 0.9500 0.7336 0.104 Uiso 1 1 calc R
H8B H 0.5468 0.8246 0.7394 0.104 Uiso 1 1 calc R
H8C H 0.6792 0.8865 0.7677 0.104 Uiso 1 1 calc R
C9 C 0.5849(9) 0.7360(6) 0.8509(3) 0.078(2) Uani 1 1 d .
H9A H 0.6092 0.7217 0.8865 0.117 Uiso 1 1 calc R
H9B H 0.6738 0.7458 0.8340 0.117 Uiso 1 1 calc R
H9C H 0.5304 0.6763 0.8358 0.117 Uiso 1 1 calc R
C10 C 0.3925(9) 0.8346(7) 0.9337(2) 0.079(3) Uani 1 1 d .
H10A H 0.4764 0.8530 0.9564 0.118 Uiso 1 1 calc R
H10B H 0.3853 0.7576 0.9308 0.118 Uiso 1 1 calc R
H10C H 0.3047 0.8625 0.9470 0.118 Uiso 1 1 calc R
C11 C -0.0022(7) 0.8779(5) 0.8682(2) 0.0392(15) Uani 1 1 d .
C12 C -0.0621(7) 0.9562(5) 0.8327(2) 0.0430(15) Uani 1 1 d .
C13 C -0.1744(7) 1.0255(5) 0.8455(2) 0.0474(16) Uani 1 1 d .
H13 H -0.2129 1.0765 0.8222 0.057 Uiso 1 1 calc R
C14 C -0.2273(7) 1.0172(5) 0.8931(2) 0.0462(16) Uani 1 1 d .
C15 C -0.1760(7) 0.9402(5) 0.9276(2) 0.0471(16) Uani 1 1 d .
H15 H -0.2168 0.9355 0.9590 0.057 Uiso 1 1 calc R
C16 C -0.0657(7) 0.8700(5) 0.9169(2) 0.0406(15) Uani 1 1 d .
C17 C -0.0176(7) 0.9604(5) 0.7805(2) 0.0439(15) Uani 1 1 d .
H17 H -0.0760 1.0022 0.7576 0.053 Uiso 1 1 calc R
C18 C 0.0876(8) 0.9083(7) 0.7039(2) 0.063(2) Uani 1 1 d .
C19 C 0.2408(8) 0.8835(7) 0.6876(2) 0.068(2) Uani 1 1 d .
H19A H 0.3069 0.9407 0.6985 0.102 Uiso 1 1 calc R
H19B H 0.2371 0.8772 0.6511 0.102 Uiso 1 1 calc R
H19C H 0.2752 0.8169 0.7028 0.102 Uiso 1 1 calc R
C20 C 0.0330(12) 1.0134(9) 0.6792(3) 0.120(4) Uani 1 1 d .
H20A H -0.0715 1.0195 0.6815 0.180 Uiso 1 1 calc R
H20B H 0.0543 1.0138 0.6439 0.180 Uiso 1 1 calc R
H20C H 0.0817 1.0731 0.6965 0.180 Uiso 1 1 calc R
C21 C -0.0193(10) 0.8168(9) 0.6885(3) 0.102(4) Uani 1 1 d .
H21A H 0.0099 0.7527 0.7072 0.153 Uiso 1 1 calc R
H21B H -0.0178 0.8033 0.6526 0.153 Uiso 1 1 calc R
H21C H -0.1171 0.8369 0.6962 0.153 Uiso 1 1 calc R
C22 C -0.0054(7) 0.7894(6) 0.9555(2) 0.0473(16) Uani 1 1 d .
C23 C 0.0341(8) 0.6874(6) 0.9415(3) 0.0574(19) Uani 1 1 d .
H23 H 0.0229 0.6663 0.9074 0.069 Uiso 1 1 calc R
C24 C 0.0910(9) 0.6160(7) 0.9785(3) 0.073(2) Uani 1 1 d .
H24 H 0.1163 0.5465 0.9691 0.087 Uiso 1 1 calc R
C25 C 0.1104(9) 0.6462(8) 1.0286(3) 0.075(2) Uani 1 1 d .
H25 H 0.1512 0.5985 1.0531 0.090 Uiso 1 1 calc R
C26 C 0.0689(10) 0.7473(7) 1.0423(3) 0.075(3) Uani 1 1 d .
H26 H 0.0781 0.7678 1.0764 0.091 Uiso 1 1 calc R
C27 C 0.0136(8) 0.8194(6) 1.0056(2) 0.0584(19) Uani 1 1 d .
H27 H -0.0110 0.8890 1.0151 0.070 Uiso 1 1 calc R
C28 C 0.5344(13) 0.6398(10) 0.0499(6) 0.149(5) Uani 1 1 d .
H28A H 0.4579 0.6129 0.0255 0.178 Uiso 1 1 calc R
H28B H 0.4994 0.7065 0.0641 0.178 Uiso 1 1 calc R
Cl1 Cl 0.26886(19) 0.67643(13) 0.78049(6) 0.0550(5) Uani 1 1 d .
Cl2 Cl 0.5651(8) 0.5468(5) 0.0983(2) 0.277(3) Uani 1 1 d .
Cl3 Cl 0.6835(4) 0.6646(4) 0.0204(2) 0.200(2) Uani 1 1 d .
Cr1 Cr 0.25649(11) 0.84821(8) 0.81327(3) 0.0384(3) Uani 1 1 d .
N1 N 0.0916(5) 0.9137(4) 0.76259(17) 0.0413(12) Uani 1 1 d .
N2 N -0.3403(6) 1.0931(6) 0.9060(2) 0.0604(16) Uani 1 1 d .
O2 O -0.3772(6) 1.1657(5) 0.8766(2) 0.0727(15) Uani 1 1 d .
O3 O -0.3938(5) 1.0797(5) 0.94740(19) 0.0772(17) Uani 1 1 d .
O1 O 0.1023(4) 0.8148(3) 0.85690(14) 0.0438(11) Uani 1 1 d .

loop_
_atom_site_aniso_label
_atom_site_aniso_U_11
_atom_site_aniso_U_22
_atom_site_aniso_U_33
_atom_site_aniso_U_23
_atom_site_aniso_U_13
_atom_site_aniso_U_12
C1 0.061(4) 0.049(5) 0.056(4) -0.014(4) 0.013(4) -0.006(3)
C2 0.061(4) 0.038(4) 0.052(4) 0.000(3) 0.005(3) -0.010(3)
C3 0.047(4) 0.045(4) 0.047(4) -0.009(3) 0.006(3) -0.011(3)
C4 0.053(4) 0.039(4) 0.049(4) -0.009(3) -0.004(3) -0.008(3)
C5 0.053(4) 0.053(5) 0.045(4) -0.005(3) 0.006(3) -0.012(3)
C6 0.066(5) 0.075(6) 0.099(6) -0.048(5) 0.008(5) -0.009(4)
C7 0.095(7) 0.052(5) 0.102(7) 0.014(5) -0.003(5) -0.005(5)
C8 0.059(5) 0.095(6) 0.058(4) -0.009(4) 0.028(4) -0.013(4)
C9 0.072(5) 0.061(5) 0.098(6) -0.007(5) -0.011(5) 0.012(4)
C10 0.077(5) 0.115(8) 0.044(4) 0.009(4) 0.000(4) -0.021(5)
C11 0.044(4) 0.040(4) 0.034(3) 0.000(3) 0.006(3) -0.013(3)
C12 0.047(4) 0.044(4) 0.039(3) -0.005(3) 0.010(3) -0.005(3)
C13 0.050(4) 0.051(4) 0.041(3) -0.003(3) 0.001(3) -0.004(3)
C14 0.043(4) 0.053(4) 0.045(4) -0.015(3) 0.015(3) -0.005(3)
C15 0.049(4) 0.057(4) 0.036(3) -0.011(3) 0.012(3) -0.007(3)
C16 0.055(4) 0.039(4) 0.030(3) -0.001(3) 0.012(3) -0.014(3)
C17 0.056(4) 0.040(4) 0.037(3) 0.009(3) 0.012(3) 0.009(3)
C18 0.061(5) 0.099(6) 0.030(3) 0.005(4) 0.011(3) 0.026(4)
C19 0.067(5) 0.099(6) 0.042(4) 0.007(4) 0.025(4) 0.018(5)
C20 0.150(9) 0.159(10) 0.057(5) 0.060(6) 0.046(6) 0.093(8)
C21 0.077(6) 0.181(11) 0.049(5) -0.036(6) 0.006(4) -0.021(7)
C22 0.053(4) 0.053(4) 0.036(3) 0.001(3) 0.009(3) -0.020(3)
C23 0.078(5) 0.047(5) 0.048(4) 0.003(3) 0.011(4) -0.017(4)
C24 0.090(6) 0.053(5) 0.078(6) 0.012(4) 0.026(5) -0.013(4)
C25 0.082(6) 0.088(7) 0.055(5) 0.022(5) 0.001(4) -0.022(5)
C26 0.105(7) 0.081(7) 0.040(4) 0.008(4) 0.005(4) -0.035(5)
C27 0.076(5) 0.060(5) 0.039(4) -0.004(3) 0.003(4) -0.020(4)
C28 0.122(10) 0.098(9) 0.235(16) 0.000(10) 0.076(10) 0.014(7)
Cl1 0.0616(11) 0.0443(11) 0.0602(10) -0.0140(8) 0.0116(9) -0.0063(8)
Cl2 0.356(8) 0.238(6) 0.263(6) 0.075(5) 0.184(6) 0.059(6)
Cl3 0.139(3) 0.169(4) 0.302(6) 0.085(4) 0.086(4) 0.046(3)
Cr1 0.0451(6) 0.0374(6) 0.0338(5) -0.0010(5) 0.0105(4) -0.0005(5)
N1 0.048(3) 0.045(3) 0.032(3) 0.000(2) 0.013(2) 0.005(3)
N2 0.054(4) 0.070(5) 0.058(4) -0.026(3) 0.014(3) -0.004(3)
O2 0.074(4) 0.069(4) 0.078(4) -0.007(3) 0.019(3) 0.017(3)
O3 0.066(3) 0.114(5) 0.056(3) -0.022(3) 0.026(3) 0.010(3)
O1 0.049(3) 0.049(3) 0.035(2) 0.0054(19) 0.016(2) 0.005(2)

loop_
_atom_type_symbol
_atom_type_description
_atom_type_scat_dispersion_real
_atom_type_scat_dispersion_imag
_atom_type_scat_source
C C 0.0033 0.0016 'International Tables Vol C Tables 4.2.6.8 and 6.1.1.4'
H H 0.0000 0.0000 'International Tables Vol C Tables 4.2.6.8 and 6.1.1.4'
N N 0.0061 0.0033 'International Tables Vol C Tables 4.2.6.8 and 6.1.1.4'
O O 0.0106 0.0060 'International Tables Vol C Tables 4.2.6.8 and 6.1.1.4'
Cl Cl 0.1484 0.1585 'International Tables Vol C Tables 4.2.6.8 and 6.1.1.4'
Cr Cr 0.3209 0.6236 'International Tables Vol C Tables 4.2.6.8 and 6.1.1.4'

loop_
_geom_angle_atom_site_label_1
_geom_angle_atom_site_label_2
_geom_angle_atom_site_label_3
_geom_angle
C5 C1 C2 108.5(6)
C5 C1 C6 125.8(7)
C2 C1 C6 125.6(7)
C5 C1 Cr1 72.8(4)
C2 C1 Cr1 72.2(4)
C6 C1 Cr1 124.4(5)
C1 C2 C3 108.0(6)
C1 C2 C7 126.1(7)
C3 C2 C7 125.6(7)
C1 C2 Cr1 71.2(4)
C3 C2 Cr1 72.4(4)
C7 C2 Cr1 126.8(5)
C2 C3 C4 107.0(6)
C2 C3 C8 128.4(6)
C4 C3 C8 124.1(6)
C2 C3 Cr1 71.0(4)
C4 C3 Cr1 72.0(4)
C8 C3 Cr1 128.1(4)
C5 C4 C3 108.0(6)
C5 C4 C9 126.8(7)
C3 C4 C9 124.9(7)
C5 C4 Cr1 71.4(4)
C3 C4 Cr1 71.5(4)
C9 C4 Cr1 126.8(5)
C1 C5 C4 108.5(6)
C1 C5 C10 127.1(7)
C4 C5 C10 124.4(7)
C1 C5 Cr1 71.1(4)
C4 C5 Cr1 72.5(4)
C10 C5 Cr1 123.5(5)
C1 C6 H6A 109.5
C1 C6 H6B 109.5
H6A C6 H6B 109.5
C1 C6 H6C 109.5
H6A C6 H6C 109.5
H6B C6 H6C 109.5
C2 C7 H7A 109.5
C2 C7 H7B 109.5
H7A C7 H7B 109.5
C2 C7 H7C 109.5
H7A C7 H7C 109.5
H7B C7 H7C 109.5
C3 C8 H8A 109.5
C3 C8 H8B 109.5
H8A C8 H8B 109.5
C3 C8 H8C 109.5
H8A C8 H8C 109.5
H8B C8 H8C 109.5
C4 C9 H9A 109.5
C4 C9 H9B 109.5
H9A C9 H9B 109.5
C4 C9 H9C 109.5
H9A C9 H9C 109.5
H9B C9 H9C 109.5
C5 C10 H10A 109.5
C5 C10 H10B 109.5
H10A C10 H10B 109.5
C5 C10 H10C 109.5
H10A C10 H10C 109.5
H10B C10 H10C 109.5
O1 C11 C12 121.2(5)
O1 C11 C16 121.0(5)
C12 C11 C16 117.7(6)
C13 C12 C11 120.8(5)
C13 C12 C17 117.7(6)
C11 C12 C17 121.2(6)
C14 C13 C12 119.1(6)
C14 C13 H13 120.5
C12 C13 H13 120.5
C15 C14 C13 121.7(6)
C15 C14 N2 120.6(6)
C13 C14 N2 117.7(6)
C16 C15 C14 121.6(6)
C16 C15 H15 119.2
C14 C15 H15 119.2
C15 C16 C11 119.0(6)
C15 C16 C22 121.4(5)
C11 C16 C22 119.5(6)
N1 C17 C12 127.7(6)
N1 C17 H17 116.2
C12 C17 H17 116.2
C19 C18 C20 109.2(7)
C19 C18 C21 110.7(7)
C20 C18 C21 110.0(8)
C19 C18 N1 109.7(5)
C20 C18 N1 111.9(6)
C21 C18 N1 105.3(6)
C18 C19 H19A 109.5
C18 C19 H19B 109.5
H19A C19 H19B 109.5
C18 C19 H19C 109.5
H19A C19 H19C 109.5
H19B C19 H19C 109.5
C18 C20 H20A 109.5
C18 C20 H20B 109.5
H20A C20 H20B 109.5
C18 C20 H20C 109.5
H20A C20 H20C 109.5
H20B C20 H20C 109.5
C18 C21 H21A 109.5
C18 C21 H21B 109.5
H21A C21 H21B 109.5
C18 C21 H21C 109.5
H21A C21 H21C 109.5
H21B C21 H21C 109.5
C27 C22 C23 119.4(7)
C27 C22 C16 118.9(6)
C23 C22 C16 121.6(6)
C22 C23 C24 119.5(7)
C22 C23 H23 120.2
C24 C23 H23 120.2
C25 C24 C23 121.0(8)
C25 C24 H24 119.5
C23 C24 H24 119.5
C26 C25 C24 119.0(8)
C26 C25 H25 120.5
C24 C25 H25 120.5
C25 C26 C27 120.4(7)
C25 C26 H26 119.8
C27 C26 H26 119.8
C22 C27 C26 120.6(7)
C22 C27 H27 119.7
C26 C27 H27 119.7
Cl3 C28 Cl2 112.3(7)
Cl3 C28 H28A 109.1
Cl2 C28 H28A 109.1
Cl3 C28 H28B 109.1
Cl2 C28 H28B 109.1
H28A C28 H28B 107.9
O1 Cr1 N1 86.67(18)
O1 Cr1 C1 94.3(2)
N1 Cr1 C1 108.9(2)
O1 Cr1 C2 128.1(2)
N1 Cr1 C2 94.7(2)
C1 Cr1 C2 36.6(2)
O1 Cr1 C5 89.9(2)
N1 Cr1 C5 144.4(2)
C1 Cr1 C5 36.1(2)
C2 Cr1 C5 60.5(2)
O1 Cr1 C3 150.5(2)
N1 Cr1 C3 115.3(2)
C1 Cr1 C3 61.0(2)
C2 Cr1 C3 36.6(2)
C5 Cr1 C3 60.7(2)
O1 Cr1 C4 118.8(2)
N1 Cr1 C4 151.8(2)
C1 Cr1 C4 60.4(2)
C2 Cr1 C4 60.6(2)
C5 Cr1 C4 36.1(2)
C3 Cr1 C4 36.5(2)
O1 Cr1 Cl1 94.66(14)
N1 Cr1 Cl1 100.01(15)
C1 Cr1 Cl1 150.1(2)
C2 Cr1 Cl1 135.48(19)
C5 Cr1 Cl1 115.6(2)
C3 Cr1 Cl1 100.12(18)
C4 Cr1 Cl1 90.42(17)
C17 N1 C18 115.4(5)
C17 N1 Cr1 119.0(4)
C18 N1 Cr1 125.6(4)
O2 N2 O3 123.3(6)
O2 N2 C14 119.9(6)
O3 N2 C14 116.8(7)
C11 O1 Cr1 126.4(4)

loop_
_geom_bond_atom_site_label_1
_geom_bond_atom_site_label_2
_geom_bond_distance
C1 C5 1.383(10)
C1 C2 1.400(9)
C1 C6 1.513(9)
C1 Cr1 2.223(7)
C2 C3 1.407(9)
C2 C7 1.510(9)
C2 Cr1 2.235(6)
C3 C4 1.414(9)
C3 C8 1.519(9)
C3 Cr1 2.252(6)
C4 C5 1.395(9)
C4 C9 1.498(9)
C4 Cr1 2.258(6)
C5 C10 1.493(9)
C5 Cr1 2.244(6)
C6 H6A 0.9600
C6 H6B 0.9600
C6 H6C 0.9600
C7 H7A 0.9600
C7 H7B 0.9600
C7 H7C 0.9600
C8 H8A 0.9600
C8 H8B 0.9600
C8 H8C 0.9600
C9 H9A 0.9600
C9 H9B 0.9600
C9 H9C 0.9600
C10 H10A 0.9600
C10 H10B 0.9600
C10 H10C 0.9600
C11 O1 1.283(7)
C11 C12 1.425(8)
C11 C16 1.446(8)
C12 C13 1.395(9)
C12 C17 1.459(8)
C13 C14 1.376(8)
C13 H13 0.9300
C14 C15 1.374(9)
C14 N2 1.451(9)
C15 C16 1.373(9)
C15 H15 0.9300
C16 C22 1.496(9)
C17 N1 1.270(7)
C17 H17 0.9300
C18 C19 1.521(9)
C18 C20 1.522(11)
C18 C21 1.528(12)
C18 N1 1.540(7)
C19 H19A 0.9600
C19 H19B 0.9600
C19 H19C 0.9600
C20 H20A 0.9600
C20 H20B 0.9600
C20 H20C 0.9600
C21 H21A 0.9600
C21 H21B 0.9600
C21 H21C 0.9600
C22 C27 1.365(8)
C22 C23 1.373(9)
C23 C24 1.386(10)
C23 H23 0.9300
C24 C25 1.366(10)
C24 H24 0.9300
C25 C26 1.365(11)
C25 H25 0.9300
C26 C27 1.380(10)
C26 H26 0.9300
C27 H27 0.9300
C28 Cl3 1.642(11)
C28 Cl2 1.722(13)
C28 H28A 0.9700
C28 H28B 0.9700
Cl1 Cr1 2.303(2)
Cr1 O1 1.922(4)
Cr1 N1 2.093(5)
N2 O2 1.216(7)
N2 O3 1.235(7)

loop_
_geom_torsion_atom_site_label_1
_geom_torsion_atom_site_label_2
_geom_torsion_atom_site_label_3
_geom_torsion_atom_site_label_4
_geom_torsion
C5 C1 C2 C3 0.7(8)
C6 C1 C2 C3 176.6(6)
Cr1 C1 C2 C3 -63.5(5)
C5 C1 C2 C7 -173.4(7)
C6 C1 C2 C7 2.5(11)
Cr1 C1 C2 C7 122.4(7)
C5 C1 C2 Cr1 64.2(5)
C6 C1 C2 Cr1 -119.9(7)
C1 C2 C3 C4 -0.7(7)
C7 C2 C3 C4 173.5(6)
Cr1 C2 C3 C4 -63.4(4)
C1 C2 C3 C8 -173.2(6)
C7 C2 C3 C8 1.0(11)
Cr1 C2 C3 C8 124.1(7)
C1 C2 C3 Cr1 62.7(5)
C7 C2 C3 Cr1 -123.1(7)
C2 C3 C4 C5 0.3(7)
C8 C3 C4 C5 173.2(6)
Cr1 C3 C4 C5 -62.4(4)
C2 C3 C4 C9 -174.7(6)
C8 C3 C4 C9 -1.8(10)
Cr1 C3 C4 C9 122.5(6)
C2 C3 C4 Cr1 62.8(4)
C8 C3 C4 Cr1 -124.3(6)
C2 C1 C5 C4 -0.5(8)
C6 C1 C5 C4 -176.3(6)
Cr1 C1 C5 C4 63.3(5)
C2 C1 C5 C10 177.9(7)
C6 C1 C5 C10 2.1(11)
Cr1 C1 C5 C10 -118.3(7)
C2 C1 C5 Cr1 -63.8(5)
C6 C1 C5 Cr1 120.4(7)
C3 C4 C5 C1 0.1(7)
C9 C4 C5 C1 175.1(7)
Cr1 C4 C5 C1 -62.4(5)
C3 C4 C5 C10 -178.4(6)
C9 C4 C5 C10 -3.4(11)
Cr1 C4 C5 C10 119.1(7)
C3 C4 C5 Cr1 62.5(4)
C9 C4 C5 Cr1 -122.5(7)
O1 C11 C12 C13 -179.1(6)
C16 C11 C12 C13 2.4(9)
O1 C11 C12 C17 6.3(9)
C16 C11 C12 C17 -172.2(6)
C11 C12 C13 C14 -0.2(9)
C17 C12 C13 C14 174.6(6)
C12 C13 C14 C15 -2.2(10)
C12 C13 C14 N2 177.8(6)
C13 C14 C15 C16 2.2(10)
N2 C14 C15 C16 -177.8(6)
C14 C15 C16 C11 0.2(9)
C14 C15 C16 C22 177.3(6)
O1 C11 C16 C15 179.1(5)
C12 C11 C16 C15 -2.5(8)
O1 C11 C16 C22 2.0(9)
C12 C11 C16 C22 -179.6(5)
C13 C12 C17 N1 171.5(6)
C11 C12 C17 N1 -13.7(10)
C15 C16 C22 C27 -39.1(9)
C11 C16 C22 C27 138.0(6)
C15 C16 C22 C23 142.4(7)
C11 C16 C22 C23 -40.5(9)
C27 C22 C23 C24 0.8(10)
C16 C22 C23 C24 179.3(6)
C22 C23 C24 C25 -1.0(11)
C23 C24 C25 C26 1.9(12)
C24 C25 C26 C27 -2.5(13)
C23 C22 C27 C26 -1.4(11)
C16 C22 C27 C26 -180.0(7)
C25 C26 C27 C22 2.3(12)
C5 C1 Cr1 O1 83.8(4)
C2 C1 Cr1 O1 -159.6(4)
C6 C1 Cr1 O1 -38.1(7)
C5 C1 Cr1 N1 171.8(4)
C2 C1 Cr1 N1 -71.6(4)
C6 C1 Cr1 N1 49.8(7)
C5 C1 Cr1 C2 -116.6(6)
C6 C1 Cr1 C2 121.4(9)
C2 C1 Cr1 C5 116.6(6)
C6 C1 Cr1 C5 -122.0(8)
C5 C1 Cr1 C3 -79.2(4)
C2 C1 Cr1 C3 37.5(4)
C6 C1 Cr1 C3 158.9(7)
C5 C1 Cr1 C4 -37.0(4)
C2 C1 Cr1 C4 79.6(4)
C6 C1 Cr1 C4 -159.0(8)
C5 C1 Cr1 Cl1 -23.3(6)
C2 C1 Cr1 Cl1 93.3(5)
C6 C1 Cr1 Cl1 -145.3(5)
C1 C2 Cr1 O1 26.3(5)
C3 C2 Cr1 O1 143.0(4)
C7 C2 Cr1 O1 -95.2(7)
C1 C2 Cr1 N1 115.8(4)
C3 C2 Cr1 N1 -127.5(4)
C7 C2 Cr1 N1 -5.7(7)
C3 C2 Cr1 C1 116.8(6)
C7 C2 Cr1 C1 -121.5(9)
C1 C2 Cr1 C5 -37.2(4)
C3 C2 Cr1 C5 79.6(4)
C7 C2 Cr1 C5 -158.7(8)
C1 C2 Cr1 C3 -116.8(6)
C7 C2 Cr1 C3 121.7(8)
C1 C2 Cr1 C4 -78.9(4)
C3 C2 Cr1 C4 37.9(4)
C7 C2 Cr1 C4 159.6(7)
C1 C2 Cr1 Cl1 -134.8(4)
C3 C2 Cr1 Cl1 -18.0(5)
C7 C2 Cr1 Cl1 103.7(7)
C1 C5 Cr1 O1 -97.5(4)
C4 C5 Cr1 O1 145.2(4)
C10 C5 Cr1 O1 25.0(7)
C1 C5 Cr1 N1 -13.4(6)
C4 C5 Cr1 N1 -130.7(4)
C10 C5 Cr1 N1 109.1(7)
C4 C5 Cr1 C1 -117.3(6)
C10 C5 Cr1 C1 122.6(8)
C1 C5 Cr1 C2 37.7(4)
C4 C5 Cr1 C2 -79.6(4)
C10 C5 Cr1 C2 160.3(7)
C1 C5 Cr1 C3 79.9(4)
C4 C5 Cr1 C3 -37.4(4)
C10 C5 Cr1 C3 -157.5(7)
C1 C5 Cr1 C4 117.3(6)
C10 C5 Cr1 C4 -120.1(8)
C1 C5 Cr1 Cl1 167.4(3)
C4 C5 Cr1 Cl1 50.1(4)
C10 C5 Cr1 Cl1 -70.1(7)
C2 C3 Cr1 O1 -73.8(6)
C4 C3 Cr1 O1 42.1(6)
C8 C3 Cr1 O1 161.8(5)
C2 C3 Cr1 N1 61.0(4)
C4 C3 Cr1 N1 177.0(3)
C8 C3 Cr1 N1 -63.4(7)
C2 C3 Cr1 C1 -37.5(4)
C4 C3 Cr1 C1 78.4(4)
C8 C3 Cr1 C1 -161.9(7)
C4 C3 Cr1 C2 115.9(5)
C8 C3 Cr1 C2 -124.4(8)
C2 C3 Cr1 C5 -79.0(4)
C4 C3 Cr1 C5 36.9(4)
C8 C3 Cr1 C5 156.6(7)
C2 C3 Cr1 C4 -115.9(5)
C8 C3 Cr1 C4 119.6(8)
C2 C3 Cr1 Cl1 167.3(3)
C4 C3 Cr1 Cl1 -76.8(4)
C8 C3 Cr1 Cl1 42.9(6)
C5 C4 Cr1 O1 -40.7(5)
C3 C4 Cr1 O1 -157.9(3)
C9 C4 Cr1 O1 81.9(7)
C5 C4 Cr1 N1 111.4(5)
C3 C4 Cr1 N1 -5.8(6)
C9 C4 Cr1 N1 -126.1(6)
C5 C4 Cr1 C1 37.0(4)
C3 C4 Cr1 C1 -80.2(4)
C9 C4 Cr1 C1 159.5(7)
C5 C4 Cr1 C2 79.3(4)
C3 C4 Cr1 C2 -37.9(4)
C9 C4 Cr1 C2 -158.2(7)
C3 C4 Cr1 C5 -117.2(6)
C9 C4 Cr1 C5 122.5(8)
C5 C4 Cr1 C3 117.2(6)
C9 C4 Cr1 C3 -120.3(8)
C5 C4 Cr1 Cl1 -136.2(4)
C3 C4 Cr1 Cl1 106.6(4)
C9 C4 Cr1 Cl1 -13.7(6)
C12 C17 N1 C18 164.4(7)
C12 C17 N1 Cr1 -14.1(9)
C19 C18 N1 C17 162.5(7)
C20 C18 N1 C17 41.1(9)
C21 C18 N1 C17 -78.3(8)
C19 C18 N1 Cr1 -19.0(9)
C20 C18 N1 Cr1 -140.4(6)
C21 C18 N1 Cr1 100.2(6)
O1 Cr1 N1 C17 34.4(5)
C1 Cr1 N1 C17 -59.0(5)
C2 Cr1 N1 C17 -93.6(5)
C5 Cr1 N1 C17 -50.7(7)
C3 Cr1 N1 C17 -125.1(5)
C4 Cr1 N1 C17 -121.3(6)
Cl1 Cr1 N1 C17 128.6(5)
O1 Cr1 N1 C18 -144.0(5)
C1 Cr1 N1 C18 122.6(5)
C2 Cr1 N1 C18 88.0(6)
C5 Cr1 N1 C18 130.9(6)
C3 Cr1 N1 C18 56.5(6)
C4 Cr1 N1 C18 60.3(7)
Cl1 Cr1 N1 C18 -49.8(5)
C15 C14 N2 O2 174.7(6)
C13 C14 N2 O2 -5.3(9)
C15 C14 N2 O3 -5.0(9)
C13 C14 N2 O3 175.0(6)
C12 C11 O1 Cr1 32.2(8)
C16 C11 O1 Cr1 -149.4(4)
N1 Cr1 O1 C11 -45.5(5)
C1 Cr1 O1 C11 63.3(5)
C2 Cr1 O1 C11 47.9(5)
C5 Cr1 O1 C11 99.1(5)
C3 Cr1 O1 C11 94.6(6)
C4 Cr1 O1 C11 121.7(5)
Cl1 Cr1 O1 C11 -145.3(4)
